data_1576724
loop_
_publ_author_name
'Maji, Milan'
'Zeng, Landley'
'Schrock, Richard R.'
'Conley, Matthew P.'
'Carta, Veronica'

_publ_section_title
;
 Formation of tungsten ethylidene complexes from diethyl complexes through
 a proton-catalyzed rearrangement of ethylene.
;
_journal_issue 1
_journal_name_full 'Chemical science'
_journal_page_first 421
_journal_page_last 429
_journal_paper_doi 10.1039/d5sc07302b
_journal_volume 17
_journal_year 2026
_chemical_formula_moiety 'C40 H52 F9 N3 O W'
_chemical_formula_sum 'C40 H52 F9 N3 O W'
_chemical_formula_weight 945.69
_space_group_crystal_system triclinic
_space_group_IT_number 2
_space_group_name_Hall '-P 1'
_space_group_name_H-M_alt 'P -1'
_atom_sites_solution_hydrogens geom
_audit_creation_date 2024-09-16
_audit_creation_method
;
Olex2 1.3
(compiled 2020.11.12 svn.r5f609507 for OlexSys, GUI svn.r6408)
;
_audit_update_record
;
2025-01-24 deposited with the CCDC.	2025-11-03 downloaded from the CCDC.
;
_cell_angle_alpha 77.46(2)
_cell_angle_beta 76.31(4)
_cell_angle_gamma 70.79(2)
_cell_formula_units_Z 2
_cell_length_a 11.223(9)
_cell_length_b 12.684(10)
_cell_length_c 16.267(13)
_cell_measurement_reflns_used 9309
_cell_measurement_temperature 298.0
_cell_measurement_theta_max 25.640
_cell_measurement_theta_min 2.857
_cell_volume 2100(3)
_computing_cell_refinement 'SAINT V8.40B (Bruker, 2016)'
_computing_data_reduction 'SAINT V8.40B (Bruker, 2016)'
_computing_molecular_graphics 'Olex2 1.3 (Dolomanov et al., 2009)'
_computing_publication_material 'Olex2 1.3 (Dolomanov et al., 2009)'
_computing_structure_refinement 'XL  (Sheldrick, 2008)'
_diffrn_ambient_temperature 298.0
_diffrn_measured_fraction_theta_full 0.990
_diffrn_measured_fraction_theta_max 0.969
_diffrn_measurement_device_type 'Bruker D8 Venture'
_diffrn_radiation_type MoK\a
_diffrn_radiation_wavelength 0.71073
_diffrn_reflns_av_R_equivalents 0.0788
_diffrn_reflns_av_unetI/netI 0.0520
_diffrn_reflns_Laue_measured_fraction_full 0.990
_diffrn_reflns_Laue_measured_fraction_max 0.969
_diffrn_reflns_limit_h_max 13
_diffrn_reflns_limit_h_min -13
_diffrn_reflns_limit_k_max 15
_diffrn_reflns_limit_k_min -15
_diffrn_reflns_limit_l_max 19
_diffrn_reflns_limit_l_min -19
_diffrn_reflns_number 44071
_diffrn_reflns_point_group_measured_fraction_full 0.990
_diffrn_reflns_point_group_measured_fraction_max 0.969
_diffrn_reflns_theta_full 25.242
_diffrn_reflns_theta_max 25.961
_diffrn_reflns_theta_min 1.720
_diffrn_source_current 1.4
_diffrn_source_power 0.07
_diffrn_source_voltage 50.0
_exptl_absorpt_coefficient_mu 2.824
_exptl_absorpt_correction_T_max 0.7453
_exptl_absorpt_correction_T_min 0.4929
_exptl_absorpt_correction_type multi-scan
_exptl_absorpt_process_details
;
SADABS-2016/2 (Bruker,2016/2) was used for absorption correction.
wR2(int) was 0.1343 before and 0.0936 after correction.
The Ratio of minimum to maximum transmission is 0.6613.
The \l/2 correction factor is Not present.
;
_exptl_crystal_colour orange
_exptl_crystal_colour_primary orange
_exptl_crystal_density_diffrn 1.496
_exptl_crystal_description block
_exptl_crystal_F_000 952
_exptl_crystal_preparation synthesized
_exptl_crystal_recrystallization_method 'slow cooling of pentane at -30C'
_exptl_crystal_size_max 0.4
_exptl_crystal_size_mid 0.36
_exptl_crystal_size_min 0.22
_refine_diff_density_max 2.239
_refine_diff_density_min -2.427
_refine_diff_density_rms 0.147
_refine_ls_extinction_method none
_refine_ls_goodness_of_fit_ref 1.077
_refine_ls_hydrogen_treatment constr
_refine_ls_matrix_type full
_refine_ls_number_parameters 498
_refine_ls_number_reflns 7966
_refine_ls_number_restraints 0
_refine_ls_restrained_S_all 1.077
_refine_ls_R_factor_all 0.0630
_refine_ls_R_factor_gt 0.0506
_refine_ls_shift/su_max 0.001
_refine_ls_shift/su_mean 0.000
_refine_ls_structure_factor_coef Fsqd
_refine_ls_weighting_details 'w=1/[\s^2^(Fo^2^)+(0.1054P)^2^] where P=(Fo^2^+2Fc^2^)/3'
_refine_ls_weighting_scheme calc
_refine_ls_wR_factor_gt 0.1319
_refine_ls_wR_factor_ref 0.1462
_reflns_Friedel_coverage 0.000
_reflns_number_gt 6826
_reflns_number_total 7966
_reflns_threshold_expression 'I > 2\s(I)'
_cod_data_source_file d5sc07302b1.cif
_cod_data_source_block mo_rrs241mm_0m_a
_cod_database_code 1576724
_shelx_shelxl_version_number 2019/1
_shelx_space_group_comment
;
The symmetry employed for this shelxl refinement is uniquely defined
by the following loop, which should always be used as a source of
symmetry information in preference to the above space-group names.
They are only intended as comments.
;
_shelx_estimated_absorpt_t_max 0.575
_shelx_estimated_absorpt_t_min 0.398
_olex2_refinement_description
;
1. Fixed Uiso
 At 1.2 times of:
  All C(H) groups, All C(H,H) groups, All N(H) groups, All N(H,H) groups
 At 1.5 times of:
  All C(H,H,H) groups
2.a Ternary CH refined with riding coordinates:
 C7(H7), C15(H15), C22(H22), C27(H27), C34(H34)
2.b Secondary CH2 refined with riding coordinates:
 N3(H3A,H3B), C1(H1A,H1B)
2.c Aromatic/amide H refined with riding coordinates:
 N1(H1), C10(H10), C11(H11), C12(H12), C18(H18), C19(H19), C20(H20), C30(H30),
 C31(H31), C32(H32)
2.d Idealised Me refined as rotating group:
 C3(H3C,H3D,H3E), C8(H8A,H8B,H8C), C9(H9A,H9B,H9C), C16(H16A,H16B,H16C),
 C17(H17A,H17B,H17C), C23(H23A,H23B,H23C), C24(H24A,H24B,H24C), C28(H28A,H28B,
 H28C), C29(H29A,H29B,H29C), C35(H35A,H35B,H35C), C36(H36A,H36B,H36C)
;
_olex2_submission_special_instructions 'No special instructions were received'

loop_
_space_group_symop_operation_xyz
'x, y, z'
'-x, -y, -z'

loop_
_atom_site_label
_atom_site_type_symbol
_atom_site_fract_x
_atom_site_fract_y
_atom_site_fract_z
_atom_site_U_iso_or_equiv
_atom_site_adp_type
_atom_site_occupancy
_atom_site_site_symmetry_order
_atom_site_calc_flag
_atom_site_refinement_flags_posn
_atom_site_refinement_flags_adp
_atom_site_refinement_flags_occupancy
_atom_site_disorder_assembly
_atom_site_disorder_group
W1 W 0.30768(2) 0.72237(2) 0.75767(2) 0.03823(12) Uani 1 1 d . . . . .
F1 F 0.6287(8) 0.5248(6) 0.5689(6) 0.131(3) Uani 1 1 d . . . . .
F2 F 0.7119(6) 0.6383(8) 0.5971(5) 0.124(3) Uani 1 1 d . . . . .
F3 F 0.6954(7) 0.6499(10) 0.4689(4) 0.191(5) Uani 1 1 d . . . . .
F4 F 0.5287(12) 0.8615(7) 0.4490(4) 0.161(4) Uani 1 1 d . . . . .
F5 F 0.5930(10) 0.8567(7) 0.5652(6) 0.152(4) Uani 1 1 d . . . . .
F6 F 0.4006(11) 0.9098(5) 0.5599(6) 0.158(4) Uani 1 1 d . . . . .
F7 F 0.3039(6) 0.7709(7) 0.5186(4) 0.115(2) Uani 1 1 d . . . . .
F8 F 0.3882(7) 0.5956(5) 0.5551(4) 0.0954(18) Uani 1 1 d . . . . .
F9 F 0.4665(7) 0.6767(7) 0.4377(3) 0.114(2) Uani 1 1 d . . . . .
O1 O 0.4598(4) 0.6981(4) 0.6519(3) 0.0460(10) Uani 1 1 d . . . . .
N1 N 0.3985(5) 0.8230(4) 0.7731(3) 0.0426(11) Uani 1 1 d . . . . .
H1 H 0.462817 0.832087 0.734317 0.051 Uiso 1 1 calc R U . . .
N2 N 0.1698(5) 0.7738(5) 0.7119(3) 0.0432(11) Uani 1 1 d . . . . .
N3 N 0.3708(6) 0.5347(4) 0.7509(3) 0.0443(12) Uani 1 1 d . . . . .
H3A H 0.310624 0.522359 0.730297 0.053 Uiso 1 1 calc R U . . .
H3B H 0.441331 0.522169 0.711061 0.053 Uiso 1 1 calc R U . . .
C1 C 0.2590(8) 0.6615(6) 0.8935(4) 0.0551(17) Uani 1 1 d . . . . .
H1A H 0.201630 0.614658 0.908694 0.066 Uiso 1 1 calc R U . . .
H1B H 0.329085 0.634176 0.925229 0.066 Uiso 1 1 calc R U . . .
C2 C 0.1988(6) 0.7827(5) 0.8813(4) 0.0441(14) Uani 1 1 d . . . . .
C3 C 0.0534(7) 0.8192(7) 0.8986(5) 0.064(2) Uani 1 1 d . . . . .
H3C H 0.022134 0.896196 0.872546 0.096 Uiso 1 1 calc R U . . .
H3D H 0.022564 0.812891 0.959231 0.096 Uiso 1 1 calc R U . . .
H3E H 0.023440 0.771609 0.874919 0.096 Uiso 1 1 calc R U . . .
C4 C 0.2600(7) 0.8607(6) 0.9032(4) 0.0482(15) Uani 1 1 d . . . . .
C5 C 0.3651(7) 0.8810(5) 0.8434(4) 0.0451(14) Uani 1 1 d . . . . .
C6 C 0.4286(7) 0.9549(6) 0.8532(5) 0.0528(16) Uani 1 1 d . . . . .
C7 C 0.5447(8) 0.9740(7) 0.7887(5) 0.0620(19) Uani 1 1 d . . . . .
H7 H 0.532642 0.967850 0.732407 0.074 Uiso 1 1 calc R U . . .
C8 C 0.6645(11) 0.8852(11) 0.8071(9) 0.111(4) Uani 1 1 d . . . . .
H8A H 0.680915 0.890756 0.861073 0.166 Uiso 1 1 calc R U . . .
H8B H 0.734932 0.895437 0.762648 0.166 Uiso 1 1 calc R U . . .
H8C H 0.654863 0.812072 0.809493 0.166 Uiso 1 1 calc R U . . .
C9 C 0.5619(13) 1.0909(10) 0.7822(10) 0.112(4) Uani 1 1 d . . . . .
H9A H 0.484595 1.148407 0.770519 0.168 Uiso 1 1 calc R U . . .
H9B H 0.631796 1.099759 0.736833 0.168 Uiso 1 1 calc R U . . .
H9C H 0.579974 1.097753 0.835339 0.168 Uiso 1 1 calc R U . . .
C10 C 0.3790(9) 1.0080(7) 0.9271(6) 0.070(2) Uani 1 1 d . . . . .
H10 H 0.417582 1.058049 0.936175 0.084 Uiso 1 1 calc R U . . .
C11 C 0.2762(9) 0.9882(8) 0.9855(6) 0.073(2) Uani 1 1 d . . . . .
H11 H 0.247152 1.024176 1.033666 0.088 Uiso 1 1 calc R U . . .
C12 C 0.2145(8) 0.9154(7) 0.9743(5) 0.0620(19) Uani 1 1 d . . . . .
H12 H 0.143585 0.903551 1.013866 0.074 Uiso 1 1 calc R U . . .
C13 C 0.0687(6) 0.8457(6) 0.6697(4) 0.0495(15) Uani 1 1 d . . . . .
C14 C 0.0272(7) 0.9627(7) 0.6722(5) 0.0588(18) Uani 1 1 d . . . . .
C15 C 0.0880(8) 1.0227(7) 0.7138(6) 0.065(2) Uani 1 1 d . . . . .
H15 H 0.146834 0.965051 0.748057 0.078 Uiso 1 1 calc R U . . .
C16 C -0.0095(12) 1.1013(9) 0.7734(8) 0.105(4) Uani 1 1 d . . . . .
H16A H 0.034245 1.121279 0.809018 0.157 Uiso 1 1 calc R U . . .
H16B H -0.069576 1.063667 0.808626 0.157 Uiso 1 1 calc R U . . .
H16C H -0.054471 1.168457 0.739933 0.157 Uiso 1 1 calc R U . . .
C17 C 0.1662(12) 1.0899(11) 0.6468(8) 0.102(4) Uani 1 1 d . . . . .
H17A H 0.109338 1.157455 0.621503 0.153 Uiso 1 1 calc R U . . .
H17B H 0.216563 1.044971 0.603172 0.153 Uiso 1 1 calc R U . . .
H17C H 0.221947 1.109678 0.673459 0.153 Uiso 1 1 calc R U . . .
C18 C -0.0718(8) 1.0272(8) 0.6272(6) 0.078(3) Uani 1 1 d . . . . .
H18 H -0.098577 1.105190 0.624876 0.094 Uiso 1 1 calc R U . . .
C19 C -0.1304(9) 0.9798(10) 0.5866(7) 0.088(3) Uani 1 1 d . . . . .
H19 H -0.195311 1.025102 0.556889 0.106 Uiso 1 1 calc R U . . .
C20 C -0.0928(8) 0.8651(10) 0.5901(6) 0.083(3) Uani 1 1 d . . . . .
H20 H -0.134853 0.832983 0.564104 0.100 Uiso 1 1 calc R U . . .
C21 C 0.0065(7) 0.7955(7) 0.6314(5) 0.0582(18) Uani 1 1 d . . . . .
C22 C 0.0419(8) 0.6690(8) 0.6377(7) 0.072(2) Uani 1 1 d . . . . .
H22 H 0.126431 0.636222 0.654526 0.086 Uiso 1 1 calc R U . . .
C23 C -0.0559(11) 0.6247(9) 0.7079(8) 0.093(3) Uani 1 1 d . . . . .
H23A H -0.141068 0.666016 0.697992 0.140 Uiso 1 1 calc R U . . .
H23B H -0.046711 0.634274 0.762784 0.140 Uiso 1 1 calc R U . . .
H23C H -0.040925 0.545955 0.706755 0.140 Uiso 1 1 calc R U . . .
C24 C 0.0487(10) 0.6302(12) 0.5528(8) 0.104(4) Uani 1 1 d . . . . .
H24A H 0.099959 0.552806 0.553738 0.156 Uiso 1 1 calc R U . . .
H24B H 0.086597 0.676486 0.506007 0.156 Uiso 1 1 calc R U . . .
H24C H -0.036288 0.637259 0.545781 0.156 Uiso 1 1 calc R U . . .
C25 C 0.3985(7) 0.4442(5) 0.8247(4) 0.0456(14) Uani 1 1 d . . . . .
C26 C 0.3058(8) 0.3898(6) 0.8650(5) 0.0589(18) Uani 1 1 d . . . . .
C27 C 0.1834(8) 0.4121(7) 0.8316(6) 0.071(2) Uani 1 1 d . . . . .
H27 H 0.159265 0.491811 0.805773 0.085 Uiso 1 1 calc R U . . .
C28 C 0.0704(13) 0.3946(15) 0.9001(10) 0.148(6) Uani 1 1 d . . . . .
H28A H -0.002500 0.408099 0.873948 0.223 Uiso 1 1 calc R U . . .
H28B H 0.050021 0.446224 0.940204 0.223 Uiso 1 1 calc R U . . .
H28C H 0.092326 0.318460 0.929612 0.223 Uiso 1 1 calc R U . . .
C29 C 0.2099(13) 0.3430(12) 0.7601(10) 0.124(5) Uani 1 1 d . . . . .
H29A H 0.228725 0.264180 0.783441 0.185 Uiso 1 1 calc R U . . .
H29B H 0.281904 0.355970 0.718260 0.185 Uiso 1 1 calc R U . . .
H29C H 0.135830 0.365106 0.733448 0.185 Uiso 1 1 calc R U . . .
C30 C 0.3324(11) 0.3087(7) 0.9371(6) 0.074(2) Uani 1 1 d . . . . .
H30 H 0.271293 0.272428 0.966272 0.089 Uiso 1 1 calc R U . . .
C31 C 0.4458(12) 0.2812(7) 0.9659(6) 0.087(3) Uani 1 1 d . . . . .
H31 H 0.461802 0.226316 1.013485 0.105 Uiso 1 1 calc R U . . .
C32 C 0.5366(10) 0.3362(7) 0.9232(6) 0.075(2) Uani 1 1 d . . . . .
H32 H 0.614056 0.316909 0.942129 0.090 Uiso 1 1 calc R U . . .
C33 C 0.5140(8) 0.4191(6) 0.8532(5) 0.0550(17) Uani 1 1 d . . . . .
C34 C 0.6190(8) 0.4756(7) 0.8082(6) 0.069(2) Uani 1 1 d . . . . .
H34 H 0.582702 0.538492 0.765670 0.083 Uiso 1 1 calc R U . . .
C35 C 0.7317(11) 0.3931(11) 0.7604(9) 0.116(4) Uani 1 1 d . . . . .
H35A H 0.785737 0.433630 0.720992 0.173 Uiso 1 1 calc R U . . .
H35B H 0.700345 0.354414 0.729517 0.173 Uiso 1 1 calc R U . . .
H35C H 0.780197 0.339051 0.800643 0.173 Uiso 1 1 calc R U . . .
C36 C 0.6630(13) 0.5233(14) 0.8684(9) 0.119(4) Uani 1 1 d . . . . .
H36A H 0.599311 0.533092 0.919416 0.178 Uiso 1 1 calc R U . . .
H36B H 0.675480 0.595015 0.841268 0.178 Uiso 1 1 calc R U . . .
H36C H 0.742375 0.472337 0.882902 0.178 Uiso 1 1 calc R U . . .
C37 C 0.5026(6) 0.7149(5) 0.5676(4) 0.0461(14) Uani 1 1 d . . . . .
C38 C 0.6380(9) 0.6289(11) 0.5500(6) 0.085(3) Uani 1 1 d . . . . .
C39 C 0.5078(14) 0.8381(10) 0.5322(7) 0.100(4) Uani 1 1 d . . . . .
C40 C 0.4147(9) 0.6908(8) 0.5168(5) 0.070(2) Uani 1 1 d . . . . .

loop_
_atom_site_aniso_label
_atom_site_aniso_U_11
_atom_site_aniso_U_22
_atom_site_aniso_U_33
_atom_site_aniso_U_23
_atom_site_aniso_U_13
_atom_site_aniso_U_12
W1 0.03848(17) 0.03659(16) 0.03793(16) -0.00183(10) -0.00501(10) -0.01249(11)
F1 0.138(6) 0.077(4) 0.167(7) -0.060(5) -0.060(5) 0.031(4)
F2 0.058(3) 0.194(8) 0.120(5) -0.016(5) -0.025(3) -0.037(4)
F3 0.096(5) 0.311(14) 0.071(4) -0.021(6) 0.030(4) 0.027(7)
F4 0.306(12) 0.124(6) 0.070(4) 0.021(4) -0.004(6) -0.129(7)
F5 0.214(10) 0.140(7) 0.163(7) -0.013(6) -0.036(7) -0.136(7)
F6 0.223(10) 0.050(4) 0.154(7) -0.007(4) -0.002(7) -0.005(5)
F7 0.071(4) 0.139(6) 0.112(5) 0.012(4) -0.039(3) -0.006(4)
F8 0.129(5) 0.108(4) 0.083(4) -0.012(3) -0.022(3) -0.079(4)
F9 0.148(6) 0.168(7) 0.049(3) -0.025(3) -0.008(3) -0.077(5)
O1 0.050(2) 0.047(2) 0.040(2) -0.0058(18) -0.0038(19) -0.016(2)
N1 0.042(3) 0.051(3) 0.036(2) -0.008(2) -0.001(2) -0.018(2)
N2 0.037(3) 0.048(3) 0.042(3) -0.007(2) 0.000(2) -0.013(2)
N3 0.054(3) 0.044(3) 0.034(2) 0.001(2) -0.006(2) -0.020(2)
C1 0.073(5) 0.049(4) 0.033(3) 0.008(3) -0.006(3) -0.016(3)
C2 0.046(3) 0.044(3) 0.034(3) 0.002(2) 0.000(2) -0.013(3)
C3 0.050(4) 0.070(5) 0.060(4) -0.008(4) 0.017(3) -0.023(4)
C4 0.054(4) 0.048(4) 0.036(3) -0.007(3) -0.006(3) -0.008(3)
C5 0.053(4) 0.039(3) 0.040(3) -0.010(3) -0.008(3) -0.006(3)
C6 0.060(4) 0.048(4) 0.053(4) -0.014(3) -0.015(3) -0.013(3)
C7 0.070(5) 0.064(5) 0.064(4) -0.018(4) -0.011(4) -0.031(4)
C8 0.086(8) 0.100(9) 0.117(9) -0.003(7) 0.000(7) -0.010(7)
C9 0.126(10) 0.080(7) 0.136(11) -0.019(7) -0.005(8) -0.051(7)
C10 0.088(6) 0.063(5) 0.070(5) -0.028(4) -0.021(5) -0.021(4)
C11 0.087(6) 0.074(6) 0.060(5) -0.037(4) -0.005(4) -0.013(5)
C12 0.064(5) 0.068(5) 0.047(4) -0.019(3) 0.005(3) -0.014(4)
C13 0.037(3) 0.062(4) 0.045(3) -0.004(3) 0.000(3) -0.016(3)
C14 0.042(4) 0.065(5) 0.060(4) -0.002(4) 0.001(3) -0.014(3)
C15 0.061(5) 0.046(4) 0.072(5) -0.003(4) -0.003(4) -0.007(3)
C16 0.118(9) 0.072(7) 0.101(8) -0.027(6) -0.001(7) -0.001(6)
C17 0.109(9) 0.098(8) 0.109(9) -0.009(7) -0.002(7) -0.059(7)
C18 0.060(5) 0.061(5) 0.087(6) 0.022(4) -0.013(4) -0.004(4)
C19 0.051(5) 0.103(8) 0.098(7) 0.023(6) -0.036(5) -0.014(5)
C20 0.053(5) 0.109(8) 0.088(6) 0.011(6) -0.032(5) -0.027(5)
C21 0.038(3) 0.074(5) 0.061(4) -0.002(4) -0.010(3) -0.018(3)
C22 0.046(4) 0.078(6) 0.103(7) -0.024(5) -0.022(4) -0.021(4)
C23 0.088(7) 0.084(7) 0.116(9) 0.001(6) -0.025(6) -0.041(6)
C24 0.076(7) 0.145(11) 0.112(9) -0.056(8) -0.018(6) -0.036(7)
C25 0.059(4) 0.032(3) 0.042(3) -0.001(2) -0.008(3) -0.012(3)
C26 0.079(5) 0.039(4) 0.057(4) -0.001(3) -0.009(4) -0.020(3)
C27 0.067(5) 0.059(5) 0.087(6) 0.002(4) -0.009(4) -0.032(4)
C28 0.103(10) 0.180(16) 0.144(13) 0.022(11) 0.015(9) -0.073(10)
C29 0.123(10) 0.114(10) 0.163(13) -0.053(9) -0.058(10) -0.029(8)
C30 0.109(7) 0.047(4) 0.064(5) 0.001(4) -0.006(5) -0.033(5)
C31 0.140(10) 0.048(5) 0.071(6) 0.006(4) -0.040(6) -0.018(5)
C32 0.098(7) 0.052(5) 0.073(5) -0.001(4) -0.035(5) -0.011(4)
C33 0.065(4) 0.040(4) 0.057(4) -0.003(3) -0.018(3) -0.010(3)
C34 0.057(5) 0.055(5) 0.088(6) 0.001(4) -0.024(4) -0.007(4)
C35 0.083(7) 0.115(10) 0.131(11) -0.025(8) 0.002(7) -0.017(7)
C36 0.106(9) 0.158(13) 0.124(10) -0.043(9) -0.008(8) -0.076(9)
C37 0.052(4) 0.044(3) 0.041(3) -0.009(3) 0.002(3) -0.018(3)
C38 0.058(5) 0.132(10) 0.058(5) -0.034(6) 0.006(4) -0.017(5)
C39 0.156(11) 0.090(8) 0.069(6) -0.011(5) 0.018(6) -0.083(8)
C40 0.081(6) 0.079(6) 0.048(4) 0.001(4) -0.008(4) -0.033(5)

loop_
_atom_type_symbol
_atom_type_description
_atom_type_scat_dispersion_real
_atom_type_scat_dispersion_imag
_atom_type_scat_source
C C 0.0033 0.0016 'International Tables Vol C Tables 4.2.6.8 and 6.1.1.4'
H H 0.0000 0.0000 'International Tables Vol C Tables 4.2.6.8 and 6.1.1.4'
F F 0.0171 0.0103 'International Tables Vol C Tables 4.2.6.8 and 6.1.1.4'
N N 0.0061 0.0033 'International Tables Vol C Tables 4.2.6.8 and 6.1.1.4'
O O 0.0106 0.0060 'International Tables Vol C Tables 4.2.6.8 and 6.1.1.4'
W W -0.8490 6.8722 'International Tables Vol C Tables 4.2.6.8 and 6.1.1.4'

loop_
_geom_angle_atom_site_label_1
_geom_angle_atom_site_label_2
_geom_angle_atom_site_label_3
_geom_angle
_geom_angle_site_symmetry_1
_geom_angle_site_symmetry_3
_geom_angle_publ_flag
O1 W1 N3 74.45(18) . . ?
O1 W1 C1 141.9(2) . . ?
O1 W1 C2 156.5(2) . . ?
N1 W1 O1 79.9(2) . . ?
N1 W1 N3 132.2(2) . . ?
N1 W1 C1 95.5(3) . . ?
N1 W1 C2 77.0(2) . . ?
N2 W1 O1 104.2(2) . . ?
N2 W1 N1 121.8(2) . . ?
N2 W1 N3 103.4(2) . . ?
N2 W1 C1 110.0(3) . . ?
N2 W1 C2 91.8(2) . . ?
C1 W1 N3 81.6(2) . . ?
C1 W1 C2 38.3(2) . . ?
C2 W1 N3 119.0(2) . . ?
C37 O1 W1 150.1(4) . . ?
W1 N1 H1 117.9 . . ?
C5 N1 W1 124.1(4) . . ?
C5 N1 H1 117.9 . . ?
C13 N2 W1 162.8(5) . . ?
W1 N3 H3A 106.2 . . ?
W1 N3 H3B 106.2 . . ?
H3A N3 H3B 106.4 . . ?
C25 N3 W1 124.6(4) . . ?
C25 N3 H3A 106.2 . . ?
C25 N3 H3B 106.2 . . ?
W1 C1 H1A 116.2 . . ?
W1 C1 H1B 116.2 . . ?
H1A C1 H1B 113.2 . . ?
C2 C1 W1 73.2(3) . . ?
C2 C1 H1A 116.2 . . ?
C2 C1 H1B 116.2 . . ?
C1 C2 W1 68.5(3) . . ?
C1 C2 C3 115.1(6) . . ?
C1 C2 C4 120.1(6) . . ?
C3 C2 W1 120.2(5) . . ?
C4 C2 W1 109.4(4) . . ?
C4 C2 C3 115.4(6) . . ?
C2 C3 H3C 109.5 . . ?
C2 C3 H3D 109.5 . . ?
C2 C3 H3E 109.5 . . ?
H3C C3 H3D 109.5 . . ?
H3C C3 H3E 109.5 . . ?
H3D C3 H3E 109.5 . . ?
C5 C4 C2 115.6(5) . . ?
C12 C4 C2 124.5(7) . . ?
C12 C4 C5 119.8(7) . . ?
C4 C5 N1 113.9(6) . . ?
C4 C5 C6 122.1(6) . . ?
C6 C5 N1 123.9(6) . . ?
C5 C6 C7 121.5(6) . . ?
C5 C6 C10 115.8(7) . . ?
C10 C6 C7 122.7(7) . . ?
C6 C7 H7 107.3 . . ?
C6 C7 C9 114.0(8) . . ?
C8 C7 C6 111.3(8) . . ?
C8 C7 H7 107.3 . . ?
C8 C7 C9 109.3(9) . . ?
C9 C7 H7 107.3 . . ?
C7 C8 H8A 109.5 . . ?
C7 C8 H8B 109.5 . . ?
C7 C8 H8C 109.5 . . ?
H8A C8 H8B 109.5 . . ?
H8A C8 H8C 109.5 . . ?
H8B C8 H8C 109.5 . . ?
C7 C9 H9A 109.5 . . ?
C7 C9 H9B 109.5 . . ?
C7 C9 H9C 109.5 . . ?
H9A C9 H9B 109.5 . . ?
H9A C9 H9C 109.5 . . ?
H9B C9 H9C 109.5 . . ?
C6 C10 H10 118.9 . . ?
C11 C10 C6 122.1(8) . . ?
C11 C10 H10 118.9 . . ?
C10 C11 H11 119.4 . . ?
C10 C11 C12 121.1(7) . . ?
C12 C11 H11 119.4 . . ?
C4 C12 C11 119.0(8) . . ?
C4 C12 H12 120.5 . . ?
C11 C12 H12 120.5 . . ?
C14 C13 N2 120.5(6) . . ?
C21 C13 N2 117.7(7) . . ?
C21 C13 C14 121.6(7) . . ?
C13 C14 C15 124.7(7) . . ?
C18 C14 C13 116.3(8) . . ?
C18 C14 C15 118.8(8) . . ?
C14 C15 H15 107.8 . . ?
C14 C15 C16 113.1(8) . . ?
C14 C15 C17 111.1(8) . . ?
C16 C15 H15 107.8 . . ?
C17 C15 H15 107.8 . . ?
C17 C15 C16 109.0(9) . . ?
C15 C16 H16A 109.5 . . ?
C15 C16 H16B 109.5 . . ?
C15 C16 H16C 109.5 . . ?
H16A C16 H16B 109.5 . . ?
H16A C16 H16C 109.5 . . ?
H16B C16 H16C 109.5 . . ?
C15 C17 H17A 109.5 . . ?
C15 C17 H17B 109.5 . . ?
C15 C17 H17C 109.5 . . ?
H17A C17 H17B 109.5 . . ?
H17A C17 H17C 109.5 . . ?
H17B C17 H17C 109.5 . . ?
C14 C18 H18 118.7 . . ?
C19 C18 C14 122.5(9) . . ?
C19 C18 H18 118.7 . . ?
C18 C19 H19 120.3 . . ?
C20 C19 C18 119.4(8) . . ?
C20 C19 H19 120.3 . . ?
C19 C20 H20 119.1 . . ?
C19 C20 C21 121.8(9) . . ?
C21 C20 H20 119.1 . . ?
C13 C21 C22 121.2(7) . . ?
C20 C21 C13 118.1(8) . . ?
C20 C21 C22 120.6(8) . . ?
C21 C22 H22 108.3 . . ?
C21 C22 C23 109.2(8) . . ?
C21 C22 C24 113.2(9) . . ?
C23 C22 H22 108.3 . . ?
C23 C22 C24 109.6(8) . . ?
C24 C22 H22 108.3 . . ?
C22 C23 H23A 109.5 . . ?
C22 C23 H23B 109.5 . . ?
C22 C23 H23C 109.5 . . ?
H23A C23 H23B 109.5 . . ?
H23A C23 H23C 109.5 . . ?
H23B C23 H23C 109.5 . . ?
C22 C24 H24A 109.5 . . ?
C22 C24 H24B 109.5 . . ?
C22 C24 H24C 109.5 . . ?
H24A C24 H24B 109.5 . . ?
H24A C24 H24C 109.5 . . ?
H24B C24 H24C 109.5 . . ?
C26 C25 N3 118.6(6) . . ?
C26 C25 C33 122.2(6) . . ?
C33 C25 N3 119.2(6) . . ?
C25 C26 C27 122.5(7) . . ?
C25 C26 C30 117.1(8) . . ?
C30 C26 C27 120.3(8) . . ?
C26 C27 H27 106.8 . . ?
C26 C27 C28 114.4(9) . . ?
C26 C27 C29 109.6(8) . . ?
C28 C27 H27 106.8 . . ?
C28 C27 C29 111.9(10) . . ?
C29 C27 H27 106.8 . . ?
C27 C28 H28A 109.5 . . ?
C27 C28 H28B 109.5 . . ?
C27 C28 H28C 109.5 . . ?
H28A C28 H28B 109.5 . . ?
H28A C28 H28C 109.5 . . ?
H28B C28 H28C 109.5 . . ?
C27 C29 H29A 109.5 . . ?
C27 C29 H29B 109.5 . . ?
C27 C29 H29C 109.5 . . ?
H29A C29 H29B 109.5 . . ?
H29A C29 H29C 109.5 . . ?
H29B C29 H29C 109.5 . . ?
C26 C30 H30 119.1 . . ?
C31 C30 C26 121.9(9) . . ?
C31 C30 H30 119.1 . . ?
C30 C31 H31 120.4 . . ?
C30 C31 C32 119.2(8) . . ?
C32 C31 H31 120.4 . . ?
C31 C32 H32 119.4 . . ?
C33 C32 C31 121.3(9) . . ?
C33 C32 H32 119.4 . . ?
C25 C33 C34 123.1(6) . . ?
C32 C33 C25 118.2(8) . . ?
C32 C33 C34 118.7(8) . . ?
C33 C34 H34 107.6 . . ?
C35 C34 C33 110.3(8) . . ?
C35 C34 H34 107.6 . . ?
C36 C34 C33 112.8(9) . . ?
C36 C34 H34 107.6 . . ?
C36 C34 C35 110.8(9) . . ?
C34 C35 H35A 109.5 . . ?
C34 C35 H35B 109.5 . . ?
C34 C35 H35C 109.5 . . ?
H35A C35 H35B 109.5 . . ?
H35A C35 H35C 109.5 . . ?
H35B C35 H35C 109.5 . . ?
C34 C36 H36A 109.5 . . ?
C34 C36 H36B 109.5 . . ?
C34 C36 H36C 109.5 . . ?
H36A C36 H36B 109.5 . . ?
H36A C36 H36C 109.5 . . ?
H36B C36 H36C 109.5 . . ?
O1 C37 C38 107.1(6) . . ?
O1 C37 C39 113.3(6) . . ?
O1 C37 C40 111.2(6) . . ?
C38 C37 C39 110.8(8) . . ?
C38 C37 C40 107.8(6) . . ?
C39 C37 C40 106.5(7) . . ?
F1 C38 F3 111.2(10) . . ?
F1 C38 C37 109.8(8) . . ?
F2 C38 F1 108.4(10) . . ?
F2 C38 F3 106.0(9) . . ?
F2 C38 C37 110.3(8) . . ?
F3 C38 C37 111.0(9) . . ?
F4 C39 F5 111.7(10) . . ?
F4 C39 C37 114.3(8) . . ?
F5 C39 C37 108.4(10) . . ?
F6 C39 F4 107.1(13) . . ?
F6 C39 F5 104.5(10) . . ?
F6 C39 C37 110.3(8) . . ?
F7 C40 F8 106.6(8) . . ?
F7 C40 C37 111.0(8) . . ?
F8 C40 C37 108.4(6) . . ?
F9 C40 F7 109.6(8) . . ?
F9 C40 F8 106.2(8) . . ?
F9 C40 C37 114.6(7) . . ?

loop_
_geom_bond_atom_site_label_1
_geom_bond_atom_site_label_2
_geom_bond_distance
_geom_bond_site_symmetry_2
_geom_bond_publ_flag
W1 O1 2.112(5) . ?
W1 N1 1.961(5) . ?
W1 N2 1.745(6) . ?
W1 N3 2.269(6) . ?
W1 C1 2.177(6) . ?
W1 C2 2.240(6) . ?
F1 C38 1.322(14) . ?
F2 C38 1.302(11) . ?
F3 C38 1.336(11) . ?
F4 C39 1.303(12) . ?
F5 C39 1.306(14) . ?
F6 C39 1.295(15) . ?
F7 C40 1.320(11) . ?
F8 C40 1.326(10) . ?
F9 C40 1.304(10) . ?
O1 C37 1.337(8) . ?
N1 H1 0.8600 . ?
N1 C5 1.405(8) . ?
N2 C13 1.416(9) . ?
N3 H3A 0.8900 . ?
N3 H3B 0.8900 . ?
N3 C25 1.482(8) . ?
C1 H1A 0.9700 . ?
C1 H1B 0.9700 . ?
C1 C2 1.452(9) . ?
C2 C3 1.516(10) . ?
C2 C4 1.513(10) . ?
C3 H3C 0.9600 . ?
C3 H3D 0.9600 . ?
C3 H3E 0.9600 . ?
C4 C5 1.398(10) . ?
C4 C12 1.384(10) . ?
C5 C6 1.403(10) . ?
C6 C7 1.519(11) . ?
C6 C10 1.412(10) . ?
C7 H7 0.9800 . ?
C7 C8 1.488(14) . ?
C7 C9 1.536(13) . ?
C8 H8A 0.9600 . ?
C8 H8B 0.9600 . ?
C8 H8C 0.9600 . ?
C9 H9A 0.9600 . ?
C9 H9B 0.9600 . ?
C9 H9C 0.9600 . ?
C10 H10 0.9300 . ?
C10 C11 1.366(13) . ?
C11 H11 0.9300 . ?
C11 C12 1.385(12) . ?
C12 H12 0.9300 . ?
C13 C14 1.408(11) . ?
C13 C21 1.397(10) . ?
C14 C15 1.512(12) . ?
C14 C18 1.402(11) . ?
C15 H15 0.9800 . ?
C15 C16 1.527(13) . ?
C15 C17 1.523(13) . ?
C16 H16A 0.9600 . ?
C16 H16B 0.9600 . ?
C16 H16C 0.9600 . ?
C17 H17A 0.9600 . ?
C17 H17B 0.9600 . ?
C17 H17C 0.9600 . ?
C18 H18 0.9300 . ?
C18 C19 1.367(15) . ?
C19 H19 0.9300 . ?
C19 C20 1.366(15) . ?
C20 H20 0.9300 . ?
C20 C21 1.386(11) . ?
C21 C22 1.507(12) . ?
C22 H22 0.9800 . ?
C22 C23 1.536(15) . ?
C22 C24 1.542(14) . ?
C23 H23A 0.9600 . ?
C23 H23B 0.9600 . ?
C23 H23C 0.9600 . ?
C24 H24A 0.9600 . ?
C24 H24B 0.9600 . ?
C24 H24C 0.9600 . ?
C25 C26 1.393(10) . ?
C25 C33 1.395(10) . ?
C26 C27 1.515(12) . ?
C26 C30 1.401(11) . ?
C27 H27 0.9800 . ?
C27 C28 1.520(14) . ?
C27 C29 1.523(15) . ?
C28 H28A 0.9600 . ?
C28 H28B 0.9600 . ?
C28 H28C 0.9600 . ?
C29 H29A 0.9600 . ?
C29 H29B 0.9600 . ?
C29 H29C 0.9600 . ?
C30 H30 0.9300 . ?
C30 C31 1.372(14) . ?
C31 H31 0.9300 . ?
C31 C32 1.389(15) . ?
C32 H32 0.9300 . ?
C32 C33 1.380(11) . ?
C33 C34 1.537(12) . ?
C34 H34 0.9800 . ?
C34 C35 1.522(14) . ?
C34 C36 1.500(14) . ?
C35 H35A 0.9600 . ?
C35 H35B 0.9600 . ?
C35 H35C 0.9600 . ?
C36 H36A 0.9600 . ?
C36 H36B 0.9600 . ?
C36 H36C 0.9600 . ?
C37 C38 1.555(12) . ?
C37 C39 1.559(12) . ?
C37 C40 1.563(11) . ?

loop_
_geom_torsion_atom_site_label_1
_geom_torsion_atom_site_label_2
_geom_torsion_atom_site_label_3
_geom_torsion_atom_site_label_4
_geom_torsion
_geom_torsion_site_symmetry_1
_geom_torsion_site_symmetry_2
_geom_torsion_site_symmetry_3
_geom_torsion_site_symmetry_4
_geom_torsion_publ_flag
W1 O1 C37 C38 -164.9(7) . . . . ?
W1 O1 C37 C39 72.6(11) . . . . ?
W1 O1 C37 C40 -47.3(11) . . . . ?
W1 N1 C5 C4 0.3(8) . . . . ?
W1 N1 C5 C6 -178.6(5) . . . . ?
W1 N2 C13 C14 -27.8(18) . . . . ?
W1 N2 C13 C21 156.8(13) . . . . ?
W1 N3 C25 C26 101.2(6) . . . . ?
W1 N3 C25 C33 -76.6(7) . . . . ?
W1 C1 C2 C3 114.3(6) . . . . ?
W1 C1 C2 C4 -100.6(5) . . . . ?
W1 C2 C4 C5 1.7(7) . . . . ?
W1 C2 C4 C12 178.1(6) . . . . ?
O1 W1 N2 C13 -77.9(15) . . . . ?
O1 C37 C38 F1 65.2(8) . . . . ?
O1 C37 C38 F2 -54.3(10) . . . . ?
O1 C37 C38 F3 -171.5(9) . . . . ?
O1 C37 C39 F4 -169.3(11) . . . . ?
O1 C37 C39 F5 65.4(11) . . . . ?
O1 C37 C39 F6 -48.5(13) . . . . ?
O1 C37 C40 F7 72.1(8) . . . . ?
O1 C37 C40 F8 -44.7(9) . . . . ?
O1 C37 C40 F9 -163.1(7) . . . . ?
N1 W1 N2 C13 8.9(16) . . . . ?
N1 C5 C6 C7 -2.7(11) . . . . ?
N1 C5 C6 C10 178.3(7) . . . . ?
N2 C13 C14 C15 3.5(11) . . . . ?
N2 C13 C14 C18 178.8(6) . . . . ?
N2 C13 C21 C20 179.9(7) . . . . ?
N2 C13 C21 C22 2.4(10) . . . . ?
N3 W1 N2 C13 -155.0(15) . . . . ?
N3 C25 C26 C27 5.7(10) . . . . ?
N3 C25 C26 C30 -176.9(7) . . . . ?
N3 C25 C33 C32 178.6(7) . . . . ?
N3 C25 C33 C34 -4.1(10) . . . . ?
C1 W1 N2 C13 119.2(15) . . . . ?
C1 C2 C4 C5 77.5(8) . . . . ?
C1 C2 C4 C12 -106.1(8) . . . . ?
C2 W1 N2 C13 84.6(15) . . . . ?
C2 C4 C5 N1 -1.4(8) . . . . ?
C2 C4 C5 C6 177.5(6) . . . . ?
C2 C4 C12 C11 -177.5(7) . . . . ?
C3 C2 C4 C5 -137.5(6) . . . . ?
C3 C2 C4 C12 38.9(10) . . . . ?
C4 C5 C6 C7 178.5(7) . . . . ?
C4 C5 C6 C10 -0.5(10) . . . . ?
C5 C4 C12 C11 -1.2(12) . . . . ?
C5 C6 C7 C8 -84.1(10) . . . . ?
C5 C6 C7 C9 151.7(9) . . . . ?
C5 C6 C10 C11 0.4(12) . . . . ?
C6 C10 C11 C12 -0.8(15) . . . . ?
C7 C6 C10 C11 -178.6(8) . . . . ?
C10 C6 C7 C8 94.9(10) . . . . ?
C10 C6 C7 C9 -29.3(12) . . . . ?
C10 C11 C12 C4 1.2(14) . . . . ?
C12 C4 C5 N1 -178.0(6) . . . . ?
C12 C4 C5 C6 0.9(11) . . . . ?
C13 C14 C15 C16 -130.9(9) . . . . ?
C13 C14 C15 C17 106.1(9) . . . . ?
C13 C14 C18 C19 3.3(13) . . . . ?
C13 C21 C22 C23 100.0(9) . . . . ?
C13 C21 C22 C24 -137.7(8) . . . . ?
C14 C13 C21 C20 4.5(11) . . . . ?
C14 C13 C21 C22 -173.0(7) . . . . ?
C14 C18 C19 C20 0.6(15) . . . . ?
C15 C14 C18 C19 178.9(9) . . . . ?
C18 C14 C15 C16 53.9(11) . . . . ?
C18 C14 C15 C17 -69.1(10) . . . . ?
C18 C19 C20 C21 -2.2(15) . . . . ?
C19 C20 C21 C13 -0.3(13) . . . . ?
C19 C20 C21 C22 177.2(9) . . . . ?
C20 C21 C22 C23 -77.5(11) . . . . ?
C20 C21 C22 C24 44.9(11) . . . . ?
C21 C13 C14 C15 178.8(7) . . . . ?
C21 C13 C14 C18 -5.9(10) . . . . ?
C25 C26 C27 C28 -151.4(10) . . . . ?
C25 C26 C27 C29 82.0(11) . . . . ?
C25 C26 C30 C31 -1.7(12) . . . . ?
C25 C33 C34 C35 -106.7(10) . . . . ?
C25 C33 C34 C36 128.8(10) . . . . ?
C26 C25 C33 C32 0.9(11) . . . . ?
C26 C25 C33 C34 178.2(7) . . . . ?
C26 C30 C31 C32 0.9(14) . . . . ?
C27 C26 C30 C31 175.8(8) . . . . ?
C30 C26 C27 C28 31.2(13) . . . . ?
C30 C26 C27 C29 -95.3(11) . . . . ?
C30 C31 C32 C33 0.9(14) . . . . ?
C31 C32 C33 C25 -1.8(13) . . . . ?
C31 C32 C33 C34 -179.2(8) . . . . ?
C32 C33 C34 C35 70.6(11) . . . . ?
C32 C33 C34 C36 -53.9(12) . . . . ?
C33 C25 C26 C27 -176.6(7) . . . . ?
C33 C25 C26 C30 0.8(11) . . . . ?
C38 C37 C39 F4 70.3(14) . . . . ?
C38 C37 C39 F5 -55.1(10) . . . . ?
C38 C37 C39 F6 -168.9(9) . . . . ?
C38 C37 C40 F7 -170.8(7) . . . . ?
C38 C37 C40 F8 72.5(9) . . . . ?
C38 C37 C40 F9 -45.9(10) . . . . ?
C39 C37 C38 F1 -170.8(8) . . . . ?
C39 C37 C38 F2 69.8(10) . . . . ?
C39 C37 C38 F3 -47.5(12) . . . . ?
C39 C37 C40 F7 -51.8(9) . . . . ?
C39 C37 C40 F8 -168.5(8) . . . . ?
C39 C37 C40 F9 73.0(10) . . . . ?
C40 C37 C38 F1 -54.7(9) . . . . ?
C40 C37 C38 F2 -174.1(8) . . . . ?
C40 C37 C38 F3 68.7(12) . . . . ?
C40 C37 C39 F4 -46.7(14) . . . . ?
C40 C37 C39 F5 -172.1(8) . . . . ?
C40 C37 C39 F6 74.1(11) . . . . ?
